data_1540747
loop_
_publ_author_name
'Wicht, Richard'
'Bahnm\"uller, Stefanie'
'Brandhorst, Kai'
'Schweyen, Peter'
'Br\"oring, Martin'

_publ_section_title
;
 Cationic nickel porphyrinoids with unexpected reactivity
;
_journal_issue 1
_journal_name_full 'Chem. Sci.'
_journal_page_first 583
_journal_paper_doi 10.1039/C5SC03663A
_journal_volume 7
_journal_year 2016
_chemical_formula_moiety
;
 C72 H92 N8 Ni2, 2(B F4), 3.657(C H Cl3)
;
_chemical_formula_sum 'C75.66 H95.66 B2 Cl10.97 F8 N8 Ni2'
_chemical_formula_weight 1797.07
_chemical_name_systematic
;
 ?
;
_chemical_properties_physical Moisture-sensitive
_space_group_IT_number 14
_symmetry_cell_setting monoclinic
_symmetry_Int_Tables_number 14
_symmetry_space_group_name_Hall '-P 2ybc'
_symmetry_space_group_name_H-M 'P 1 21/c 1'
_atom_sites_solution_hydrogens geom
_atom_sites_solution_primary direct
_atom_sites_solution_secondary difmap
_audit_creation_method SHELXL-97
_audit_update_record
;
2015-03-30 deposited with the CCDC.
2015-10-16 downloaded from the CCDC.
;
_cell_angle_alpha 90.00
_cell_angle_beta 104.352(7)
_cell_angle_gamma 90.00
_cell_formula_units_Z 4
_cell_length_a 15.0884(11)
_cell_length_b 31.4527(15)
_cell_length_c 18.2241(14)
_cell_measurement_reflns_used 18138
_cell_measurement_temperature 100.0(3)
_cell_measurement_theta_max 75.2300
_cell_measurement_theta_min 3.6610
_cell_volume 8378.7(10)
_computing_cell_refinement
;
 CrysAlisPro, Oxford Diffraction Ltd.,
 Version 1.171.34.40 (release 27-08-2010 CrysAlis171 .NET)
 (compiled Aug 27 2010,11:50:40)
;
_computing_data_collection
;
 CrysAlisPro, Oxford Diffraction Ltd.,
 Version 1.171.34.40 (release 27-08-2010 CrysAlis171 .NET)
 (compiled Aug 27 2010,11:50:40)
;
_computing_data_reduction
;
 CrysAlisPro, Oxford Diffraction Ltd.,
 Version 1.171.34.40 (release 27-08-2010 CrysAlis171 .NET)
 (compiled Aug 27 2010,11:50:40)
;
_computing_molecular_graphics
;
 ORTEP3 for Windows (L. J. Farrugia, J. Appl. Crystallogr. 1997, 30, 565.)
;
_computing_publication_material
;
 WinGX v1.70.01 (L. J. Farrugia, J. Appl. Cryst., 1999, 32, 837-838.)
;
_computing_structure_refinement
;
 SHELXL-97 (G. M. Sheldrick, Acta Cryst. (2008). A64, 122-122)'
;
_computing_structure_solution
;
 SHELXS-97 (G. M. Sheldrick, Z. Dauter, K. S, Wilson, H. Hope, 
 L. C. Sieker, Acta Cryst. (1993), D49, 18)
;
_diffrn_ambient_temperature 100(2)
_diffrn_detector_area_resol_mean 10.3543
_diffrn_measured_fraction_theta_full 0.993
_diffrn_measured_fraction_theta_max 0.993
_diffrn_measurement_device_type 'Oxford Diffraction, Xcalibur, Atlas, Nova'
_diffrn_measurement_method \w-scan
_diffrn_radiation_monochromator mirror
_diffrn_radiation_source 'Nova (Cu) X-ray Source'
_diffrn_radiation_type CuK\a
_diffrn_radiation_wavelength 1.54184
_diffrn_reflns_av_R_equivalents 0.0904
_diffrn_reflns_av_sigmaI/netI 0.0576
_diffrn_reflns_limit_h_max 18
_diffrn_reflns_limit_h_min -18
_diffrn_reflns_limit_k_max 35
_diffrn_reflns_limit_k_min -39
_diffrn_reflns_limit_l_max 15
_diffrn_reflns_limit_l_min -22
_diffrn_reflns_number 95426
_diffrn_reflns_theta_full 74.99
_diffrn_reflns_theta_max 74.99
_diffrn_reflns_theta_min 3.33
_exptl_absorpt_coefficient_mu 4.311
_exptl_absorpt_correction_T_max 1.00000
_exptl_absorpt_correction_T_min 0.62546
_exptl_absorpt_correction_type multi-scan
_exptl_absorpt_process_details
;
 CrysAlisPro, Agilent Technologies,
 Version 1.171.36.28 (release 01-02-2013 CrysAlis171 .NET)
 (compiled Feb  1 2013,16:14:44)
 Empirical absorption correction using spherical harmonics,
 implemented in SCALE3 ABSPACK scaling algorithm.
;
_exptl_crystal_colour black
_exptl_crystal_density_diffrn 1.426
_exptl_crystal_density_method 'not measured'
_exptl_crystal_description needle
_exptl_crystal_F_000 3720.4
_exptl_crystal_recrystallization_method 'Re-crystallisation from solvent: chloroform, n-hexane'
_exptl_crystal_size_max 0.42
_exptl_crystal_size_mid 0.04
_exptl_crystal_size_min 0.02
_refine_diff_density_max 1.564
_refine_diff_density_min -0.602
_refine_diff_density_rms 0.090
_refine_ls_extinction_method none
_refine_ls_goodness_of_fit_ref 1.028
_refine_ls_hydrogen_treatment constr
_refine_ls_matrix_type full
_refine_ls_number_parameters 1039
_refine_ls_number_reflns 17132
_refine_ls_number_restraints 12
_refine_ls_restrained_S_all 1.028
_refine_ls_R_factor_all 0.0946
_refine_ls_R_factor_gt 0.0660
_refine_ls_shift/su_max 0.001
_refine_ls_shift/su_mean 0.000
_refine_ls_structure_factor_coef Fsqd
_refine_ls_weighting_details 'calc w=1/[\s^2^(Fo^2^)+(0.0934P)^2^+8.0765P] where P=(Fo^2^+2Fc^2^)/3'
_refine_ls_weighting_scheme calc
_refine_ls_wR_factor_gt 0.1650
_refine_ls_wR_factor_ref 0.1844
_reflns_number_gt 12109
_reflns_number_total 17132
_reflns_threshold_expression I>2\s(I)
_cod_data_source_file c5sc03663a2.cif
_cod_data_source_block rw100bb_(sb)
_cod_original_sg_symbol_H-M P21/c
_cod_database_code 1540747

loop_
_symmetry_equiv_pos_as_xyz
'x, y, z'
'-x, y+1/2, -z+1/2'
'-x, -y, -z'
'x, -y-1/2, z-1/2'

loop_
_atom_site_label
_atom_site_type_symbol
_atom_site_fract_x
_atom_site_fract_y
_atom_site_fract_z
_atom_site_U_iso_or_equiv
_atom_site_adp_type
_atom_site_occupancy
_atom_site_symmetry_multiplicity
_atom_site_calc_flag
_atom_site_refinement_flags
_atom_site_disorder_assembly
_atom_site_disorder_group
C1 C 0.1334(3) 0.09772(11) 0.3724(2) 0.0264(7) Uani 1 1 d . . .
C2 C 0.1569(3) 0.05325(11) 0.3759(2) 0.0324(8) Uani 1 1 d . . .
C3 C 0.2395(3) 0.05022(11) 0.3561(2) 0.0325(8) Uani 1 1 d . . .
C4 C 0.2665(3) 0.09248(11) 0.3425(2) 0.0265(7) Uani 1 1 d . . .
C5 C 0.3455(3) 0.10758(11) 0.3228(2) 0.0264(7) Uani 1 1 d . . .
H5 H 0.3892 0.0872 0.3159 0.032 Uiso 1 1 calc R . .
C6 C 0.3638(2) 0.14961(10) 0.31279(19) 0.0219(7) Uani 1 1 d . . .
C7 C 0.4444(2) 0.16729(11) 0.29467(19) 0.0233(7) Uani 1 1 d . . .
C8 C 0.4310(2) 0.21033(11) 0.28593(19) 0.0225(7) Uani 1 1 d . . .
C9 C 0.3392(2) 0.21825(10) 0.29322(18) 0.0206(6) Uani 1 1 d . . .
C10 C 0.2854(2) 0.25889(10) 0.27718(18) 0.0194(6) Uani 1 1 d . . .
H10 H 0.3302 0.2819 0.2743 0.023 Uiso 1 1 calc R . .
C11 C 0.2458(2) 0.26969(10) 0.34669(18) 0.0193(6) Uani 1 1 d . . .
C12 C 0.1946(2) 0.31105(10) 0.34381(18) 0.0207(6) Uani 1 1 d . . .
C13 C 0.1132(2) 0.30313(11) 0.36021(18) 0.0223(7) Uani 1 1 d . . .
C14 C 0.1055(2) 0.25734(10) 0.36629(18) 0.0215(7) Uani 1 1 d . . .
C15 C 0.0270(2) 0.23636(11) 0.38318(19) 0.0230(7) Uani 1 1 d . . .
H15 H -0.0223 0.2533 0.3905 0.028 Uiso 1 1 calc R . .
C16 C 0.0215(2) 0.19367(11) 0.38879(18) 0.0227(7) Uani 1 1 d . . .
C17 C -0.0503(3) 0.16640(12) 0.4064(2) 0.0266(7) Uani 1 1 d . . .
C18 C -0.0228(3) 0.12527(12) 0.4045(2) 0.0280(8) Uani 1 1 d . . .
C19 C 0.0657(3) 0.12643(11) 0.3853(2) 0.0259(7) Uani 1 1 d . . .
C20 C 0.1053(3) 0.01699(12) 0.4007(3) 0.0387(10) Uani 1 1 d . . .
H20A H 0.1199 -0.0097 0.3774 0.046 Uiso 1 1 calc R . .
H20B H 0.0388 0.0222 0.3819 0.046 Uiso 1 1 calc R . .
C21 C 0.1284(4) 0.01160(15) 0.4865(3) 0.0505(12) Uani 1 1 d . . .
H21A H 0.1945 0.0077 0.5056 0.076 Uiso 1 1 calc R . .
H21B H 0.0963 -0.0133 0.4993 0.076 Uiso 1 1 calc R . .
H21C H 0.1092 0.0370 0.5096 0.076 Uiso 1 1 calc R . .
C22 C 0.2966(3) 0.01145(12) 0.3539(3) 0.0428(10) Uani 1 1 d . . .
H22A H 0.3217 0.0129 0.3087 0.051 Uiso 1 1 calc R . .
H22B H 0.2572 -0.0141 0.3490 0.051 Uiso 1 1 calc R . .
C23 C 0.3744(4) 0.00713(15) 0.4236(3) 0.0529(12) Uani 1 1 d . . .
H23A H 0.4143 0.0321 0.4282 0.079 Uiso 1 1 calc R . .
H23B H 0.4096 -0.0186 0.4195 0.079 Uiso 1 1 calc R . .
H23C H 0.3498 0.0051 0.4685 0.079 Uiso 1 1 calc R . .
C24 C 0.5261(3) 0.14174(12) 0.2871(2) 0.0284(8) Uani 1 1 d . . .
H24A H 0.5646 0.1597 0.2628 0.034 Uiso 1 1 calc R . .
H24B H 0.5044 0.1173 0.2532 0.034 Uiso 1 1 calc R . .
C25 C 0.5852(3) 0.12498(13) 0.3623(2) 0.0362(9) Uani 1 1 d . . .
H25A H 0.6059 0.1489 0.3969 0.054 Uiso 1 1 calc R . .
H25B H 0.6384 0.1100 0.3532 0.054 Uiso 1 1 calc R . .
H25C H 0.5491 0.1054 0.3850 0.054 Uiso 1 1 calc R . .
C26 C 0.5014(2) 0.24347(11) 0.2818(2) 0.0247(7) Uani 1 1 d . . .
H26A H 0.4705 0.2696 0.2581 0.030 Uiso 1 1 calc R . .
H26B H 0.5413 0.2329 0.2500 0.030 Uiso 1 1 calc R . .
C27 C 0.5599(3) 0.25372(12) 0.3620(2) 0.0305(8) Uani 1 1 d . . .
H27A H 0.5211 0.2664 0.3920 0.046 Uiso 1 1 calc R . .
H27B H 0.6084 0.2738 0.3585 0.046 Uiso 1 1 calc R . .
H27C H 0.5874 0.2275 0.3865 0.046 Uiso 1 1 calc R . .
C28 C 0.3246(2) 0.27011(10) 0.41915(19) 0.0229(7) Uani 1 1 d . . .
H28A H 0.3004 0.2775 0.4627 0.034 Uiso 1 1 calc R . .
H28B H 0.3704 0.2912 0.4138 0.034 Uiso 1 1 calc R . .
H28C H 0.3530 0.2419 0.4270 0.034 Uiso 1 1 calc R . .
C29 C 0.2358(3) 0.35347(10) 0.3344(2) 0.0254(7) Uani 1 1 d . . .
H29A H 0.1894 0.3709 0.2991 0.030 Uiso 1 1 calc R . .
H29B H 0.2876 0.3491 0.3110 0.030 Uiso 1 1 calc R . .
C30 C 0.2701(3) 0.37834(12) 0.4084(2) 0.0354(9) Uani 1 1 d . . .
H30A H 0.2192 0.3830 0.4321 0.053 Uiso 1 1 calc R . .
H30B H 0.2945 0.4058 0.3975 0.053 Uiso 1 1 calc R . .
H30C H 0.3183 0.3621 0.4429 0.053 Uiso 1 1 calc R . .
C31 C 0.0437(3) 0.33438(11) 0.3724(2) 0.0257(7) Uani 1 1 d . . .
H31A H -0.0181 0.3242 0.3463 0.031 Uiso 1 1 calc R . .
H31B H 0.0537 0.3620 0.3496 0.031 Uiso 1 1 calc R . .
C32 C 0.0485(3) 0.34095(12) 0.4568(2) 0.0317(8) Uani 1 1 d . . .
H32A H 0.0352 0.3140 0.4790 0.048 Uiso 1 1 calc R . .
H32B H 0.0034 0.3624 0.4623 0.048 Uiso 1 1 calc R . .
H32C H 0.1100 0.3506 0.4830 0.048 Uiso 1 1 calc R . .
C33 C -0.1375(3) 0.18286(13) 0.4202(2) 0.0322(8) Uani 1 1 d . . .
H33A H -0.1249 0.2094 0.4501 0.039 Uiso 1 1 calc R . .
H33B H -0.1621 0.1618 0.4503 0.039 Uiso 1 1 calc R . .
C34 C -0.2090(3) 0.19167(15) 0.3463(3) 0.0413(10) Uani 1 1 d . . .
H34A H -0.1844 0.2121 0.3159 0.062 Uiso 1 1 calc R . .
H34B H -0.2643 0.2034 0.3577 0.062 Uiso 1 1 calc R . .
H34C H -0.2243 0.1651 0.3179 0.062 Uiso 1 1 calc R . .
C35 C -0.0740(3) 0.08613(12) 0.4173(2) 0.0350(9) Uani 1 1 d . . .
H35A H -0.1133 0.0932 0.4517 0.042 Uiso 1 1 calc R . .
H35B H -0.0296 0.0643 0.4425 0.042 Uiso 1 1 calc R . .
C36 C -0.1333(4) 0.06781(15) 0.3438(3) 0.0500(12) Uani 1 1 d . . .
H36A H -0.1830 0.0877 0.3223 0.075 Uiso 1 1 calc R . .
H36B H -0.1592 0.0406 0.3543 0.075 Uiso 1 1 calc R . .
H36C H -0.0958 0.0634 0.3076 0.075 Uiso 1 1 calc R . .
C37 C 0.4402(3) 0.13373(11) 0.0892(2) 0.0265(7) Uani 1 1 d . . .
C38 C 0.5304(3) 0.13459(12) 0.0719(2) 0.0280(8) Uani 1 1 d . . .
C39 C 0.5536(3) 0.17633(12) 0.0704(2) 0.0270(7) Uani 1 1 d . . .
C40 C 0.4789(2) 0.20166(11) 0.08649(19) 0.0241(7) Uani 1 1 d . . .
C41 C 0.4696(2) 0.24423(11) 0.09296(19) 0.0238(7) Uani 1 1 d . . .
H41 H 0.5173 0.2623 0.0860 0.029 Uiso 1 1 calc R . .
C42 C 0.3896(2) 0.26328(10) 0.11016(18) 0.0214(7) Uani 1 1 d . . .
C43 C 0.3790(2) 0.30906(10) 0.11864(19) 0.0223(7) Uani 1 1 d . . .
C44 C 0.2977(2) 0.31515(10) 0.13531(18) 0.0214(7) Uani 1 1 d . . .
C45 C 0.2491(2) 0.27283(10) 0.13031(18) 0.0188(6) Uani 1 1 d . . .
C46 C 0.2100(2) 0.25966(10) 0.19909(18) 0.0184(6) Uani 1 1 d . . .
H46 H 0.1644 0.2819 0.2039 0.022 Uiso 1 1 calc R . .
C47 C 0.1582(2) 0.21878(10) 0.18037(18) 0.0195(6) Uani 1 1 d . . .
C48 C 0.0664(2) 0.20903(11) 0.18698(19) 0.0239(7) Uani 1 1 d . . .
C49 C 0.0559(3) 0.16621(12) 0.1777(2) 0.0259(7) Uani 1 1 d . . .
C50 C 0.1382(3) 0.14999(11) 0.15940(19) 0.0247(7) Uani 1 1 d . . .
C51 C 0.1613(3) 0.10836(11) 0.1504(2) 0.0291(8) Uani 1 1 d . . .
H51 H 0.1195 0.0869 0.1568 0.035 Uiso 1 1 calc R . .
C52 C 0.2427(3) 0.09517(11) 0.1322(2) 0.0290(8) Uani 1 1 d . . .
C53 C 0.2763(3) 0.05338(11) 0.1206(2) 0.0363(9) Uani 1 1 d . . .
C54 C 0.3583(3) 0.05864(11) 0.1003(2) 0.0336(9) Uani 1 1 d . . .
C55 C 0.3749(3) 0.10357(11) 0.1017(2) 0.0267(7) Uani 1 1 d . . .
C56 C 0.5876(3) 0.09704(13) 0.0623(2) 0.0351(9) Uani 1 1 d . . .
H56A H 0.6292 0.1053 0.0305 0.042 Uiso 1 1 calc R . .
H56B H 0.5471 0.0742 0.0356 0.042 Uiso 1 1 calc R . .
C57 C 0.6440(3) 0.08008(15) 0.1380(3) 0.0445(10) Uani 1 1 d . . .
H57A H 0.6828 0.1029 0.1654 0.067 Uiso 1 1 calc R . .
H57B H 0.6826 0.0566 0.1289 0.067 Uiso 1 1 calc R . .
H57C H 0.6030 0.0699 0.1682 0.067 Uiso 1 1 calc R . .
C58 C 0.6408(3) 0.19521(13) 0.0595(2) 0.0338(8) Uani 1 1 d . . .
H58A H 0.6267 0.2217 0.0296 0.041 Uiso 1 1 calc R . .
H58B H 0.6695 0.1751 0.0306 0.041 Uiso 1 1 calc R . .
C59 C 0.7079(3) 0.20507(16) 0.1351(3) 0.0471(11) Uani 1 1 d . . .
H59A H 0.6798 0.2251 0.1637 0.071 Uiso 1 1 calc R . .
H59B H 0.7636 0.2177 0.1259 0.071 Uiso 1 1 calc R . .
H59C H 0.7235 0.1787 0.1642 0.071 Uiso 1 1 calc R . .
C60 C 0.4481(3) 0.34137(11) 0.1084(2) 0.0272(7) Uani 1 1 d . . .
H60A H 0.5102 0.3312 0.1338 0.033 Uiso 1 1 calc R . .
H60B H 0.4374 0.3683 0.1328 0.033 Uiso 1 1 calc R . .
C61 C 0.4432(3) 0.34977(13) 0.0244(2) 0.0336(8) Uani 1 1 d . . .
H61A H 0.4563 0.3234 0.0004 0.050 Uiso 1 1 calc R . .
H61B H 0.4885 0.3714 0.0203 0.050 Uiso 1 1 calc R . .
H61C H 0.3818 0.3599 -0.0011 0.050 Uiso 1 1 calc R . .
C62 C 0.2549(3) 0.35677(10) 0.1474(2) 0.0246(7) Uani 1 1 d . . .
H62A H 0.3013 0.3744 0.1822 0.030 Uiso 1 1 calc R . .
H62B H 0.2047 0.3513 0.1723 0.030 Uiso 1 1 calc R . .
C63 C 0.2166(3) 0.38196(12) 0.0742(2) 0.0353(9) Uani 1 1 d . . .
H63A H 0.2659 0.3878 0.0493 0.053 Uiso 1 1 calc R . .
H63B H 0.1908 0.4088 0.0865 0.053 Uiso 1 1 calc R . .
H63C H 0.1687 0.3653 0.0402 0.053 Uiso 1 1 calc R . .
C64 C 0.1703(2) 0.27393(11) 0.05768(19) 0.0234(7) Uani 1 1 d . . .
H64A H 0.1942 0.2827 0.0147 0.035 Uiso 1 1 calc R . .
H64B H 0.1236 0.2942 0.0643 0.035 Uiso 1 1 calc R . .
H64C H 0.1431 0.2455 0.0479 0.035 Uiso 1 1 calc R . .
C65 C -0.0047(2) 0.24127(12) 0.1934(2) 0.0265(7) Uani 1 1 d . . .
H65A H 0.0256 0.2664 0.2216 0.032 Uiso 1 1 calc R . .
H65B H -0.0460 0.2289 0.2223 0.032 Uiso 1 1 calc R . .
C66 C -0.0611(3) 0.25532(13) 0.1150(2) 0.0344(8) Uani 1 1 d . . .
H66A H -0.0203 0.2678 0.0865 0.052 Uiso 1 1 calc R . .
H66B H -0.1063 0.2765 0.1210 0.052 Uiso 1 1 calc R . .
H66C H -0.0925 0.2306 0.0876 0.052 Uiso 1 1 calc R . .
C67 C -0.0239(3) 0.13904(13) 0.1848(2) 0.0333(8) Uani 1 1 d . . .
H67A H -0.0624 0.1556 0.2111 0.040 Uiso 1 1 calc R . .
H67B H -0.0002 0.1141 0.2168 0.040 Uiso 1 1 calc R . .
C68 C -0.0841(3) 0.12323(16) 0.1090(3) 0.0453(11) Uani 1 1 d . . .
H68A H -0.1086 0.1477 0.0770 0.068 Uiso 1 1 calc R . .
H68B H -0.1347 0.1063 0.1182 0.068 Uiso 1 1 calc R . .
H68C H -0.0473 0.1057 0.0833 0.068 Uiso 1 1 calc R . .
C69 C 0.2281(4) 0.01236(13) 0.1280(3) 0.0495(12) Uani 1 1 d . . .
H69A H 0.2743 -0.0104 0.1432 0.059 Uiso 1 1 calc R . .
H69B H 0.1959 0.0154 0.1689 0.059 Uiso 1 1 calc R . .
C70 C 0.1612(6) -0.0006(2) 0.0576(4) 0.093(3) Uani 1 1 d . . .
H70A H 0.1174 0.0225 0.0404 0.139 Uiso 1 1 calc R . .
H70B H 0.1285 -0.0261 0.0675 0.139 Uiso 1 1 calc R . .
H70C H 0.1935 -0.0069 0.0184 0.139 Uiso 1 1 calc R . .
C71 C 0.4111(3) 0.02389(12) 0.0742(3) 0.0411(10) Uani 1 1 d . . .
H71A H 0.3972 -0.0036 0.0953 0.049 Uiso 1 1 calc R . .
H71B H 0.4774 0.0294 0.0932 0.049 Uiso 1 1 calc R . .
C72 C 0.3866(4) 0.02128(14) -0.0129(3) 0.0458(11) Uani 1 1 d . . .
H72A H 0.3201 0.0185 -0.0319 0.069 Uiso 1 1 calc R . .
H72B H 0.4168 -0.0035 -0.0286 0.069 Uiso 1 1 calc R . .
H72C H 0.4072 0.0472 -0.0335 0.069 Uiso 1 1 calc R . .
N1 N 0.2016(2) 0.12012(9) 0.35247(17) 0.0240(6) Uani 1 1 d . . .
N2 N 0.3019(2) 0.18304(8) 0.31448(15) 0.0201(6) Uani 1 1 d . . .
N3 N 0.17805(19) 0.23723(8) 0.35561(15) 0.0201(5) Uani 1 1 d . . .
N4 N 0.0891(2) 0.16749(9) 0.37726(16) 0.0238(6) Uani 1 1 d . . .
N5 N 0.4125(2) 0.17398(9) 0.09631(16) 0.0233(6) Uani 1 1 d . . .
N6 N 0.3181(2) 0.24172(8) 0.11983(15) 0.0201(6) Uani 1 1 d . . .
N7 N 0.1973(2) 0.18447(8) 0.15808(15) 0.0205(6) Uani 1 1 d . . .
N8 N 0.3038(2) 0.12427(9) 0.12141(16) 0.0245(6) Uani 1 1 d . . .
Ni1 Ni 0.19443(4) 0.178676(17) 0.34793(3) 0.02051(15) Uani 1 1 d . . .
Ni2 Ni 0.30570(4) 0.182787(17) 0.12562(3) 0.02064(15) Uani 1 1 d . . .
B1 B 0.5146(3) 0.37473(15) 0.3401(3) 0.0365(10) Uani 1 1 d . . .
B2 B -0.0032(4) 0.37938(18) 0.1571(3) 0.0434(12) Uani 1 1 d . . .
F1 F 0.4490(2) 0.34381(10) 0.3171(2) 0.0733(10) Uani 1 1 d . . .
F2 F 0.5872(2) 0.35919(9) 0.39624(16) 0.0534(7) Uani 1 1 d . . .
F3 F 0.5481(3) 0.38636(12) 0.27846(18) 0.0702(9) Uani 1 1 d . . .
F4 F 0.4776(2) 0.41043(10) 0.36497(19) 0.0649(9) Uani 1 1 d . . .
F5 F 0.0480(2) 0.34413(10) 0.1834(2) 0.0650(8) Uani 1 1 d . . .
F6 F 0.0558(3) 0.41325(12) 0.1646(4) 0.128(2) Uani 1 1 d . . .
F7 F -0.0623(2) 0.38912(15) 0.2018(2) 0.0806(11) Uani 1 1 d . . .
F8 F -0.0524(3) 0.37311(17) 0.0856(2) 0.1091(18) Uani 1 1 d . . .
C73 C 0.7351(3) 0.12394(13) 0.6017(2) 0.0338(9) Uani 0.929(3) 1 d P . .
H73 H 0.7990 0.1257 0.6342 0.041 Uiso 0.929(3) 1 calc PR . .
Cl1 Cl 0.70140(8) 0.17568(3) 0.56374(6) 0.0388(3) Uani 0.929(3) 1 d P . .
Cl2 Cl 0.73351(8) 0.08782(3) 0.52756(6) 0.0388(3) Uani 0.929(3) 1 d P . .
Cl3 Cl 0.66299(8) 0.10656(3) 0.65749(6) 0.0370(3) Uani 0.929(3) 1 d P . .
C74 C 0.5701(4) -0.02881(15) 0.2867(3) 0.0404(11) Uani 0.891(3) 1 d P . .
H74 H 0.5352 -0.0530 0.2574 0.049 Uiso 0.891(3) 1 calc PR . .
Cl4 Cl 0.50322(12) 0.01725(5) 0.26464(8) 0.0579(4) Uani 0.891(3) 1 d P . .
Cl5 Cl 0.67460(11) -0.02404(5) 0.26041(12) 0.0704(5) Uani 0.891(3) 1 d P . .
Cl6 Cl 0.59019(14) -0.04090(5) 0.38303(9) 0.0703(5) Uani 0.891(3) 1 d P . .
C76 C -0.0483(4) -0.02826(17) 0.1899(3) 0.0430(14) Uani 0.794(3) 1 d PD A 1
H76 H -0.0345 -0.0486 0.2334 0.052 Uiso 0.794(3) 1 calc PR A 1
Cl10 Cl 0.02415(16) 0.01606(6) 0.21230(11) 0.0654(6) Uani 0.794(3) 1 d PD A 1
Cl11 Cl -0.03050(16) -0.05340(5) 0.10966(11) 0.0706(6) Uani 0.794(3) 1 d PD A 1
Cl12 Cl -0.1604(2) -0.0116(1) 0.1742(2) 0.1017(10) Uani 0.794(3) 1 d PD A 1
C76A C -0.0362(16) -0.0264(7) 0.216(2) 0.0430(14) Uani 0.099(2) 1 d PD B 2
H76A H -0.0411 -0.0293 0.2692 0.052 Uiso 0.099(2) 1 calc PR B 2
Cl13 Cl 0.0585(12) -0.0554(4) 0.2031(9) 0.0706(6) Uani 0.099(2) 1 d PD B 2
Cl14 Cl -0.1358(10) -0.0447(7) 0.1540(12) 0.1017(10) Uani 0.099(2) 1 d PD B 2
Cl15 Cl -0.0259(13) 0.0263(5) 0.1945(10) 0.0654(6) Uani 0.099(2) 1 d PD B 2
C75 C 0.7619(3) 0.16483(15) 0.8460(3) 0.0367(10) Uani 0.869(4) 1 d PD C 1
H75 H 0.6952 0.1594 0.8403 0.044 Uiso 0.869(4) 1 calc PR C 1
Cl7 Cl 0.81908(15) 0.11621(6) 0.85055(14) 0.0528(5) Uani 0.869(4) 1 d PD C 1
Cl8 Cl 0.77615(12) 0.19433(4) 0.76700(8) 0.0560(5) Uani 0.869(4) 1 d PD C 1
Cl9 Cl 0.80512(11) 0.19539(6) 0.92914(8) 0.0391(4) Uani 0.869(4) 1 d PD C 1
C75A C 0.762(3) 0.1244(7) 0.8828(17) 0.0367(10) Uani 0.075(4) 1 d PD D 3
H75A H 0.6976 0.1259 0.8505 0.044 Uiso 0.075(4) 1 calc PR D 3
Cl16 Cl 0.7645(14) 0.0895(5) 0.9565(11) 0.066(6) Uani 0.075(4) 1 d PD D 3
Cl17 Cl 0.7958(10) 0.1762(5) 0.9176(10) 0.032(4) Uani 0.075(4) 1 d PD D 3
Cl18 Cl 0.833(2) 0.1030(8) 0.8282(17) 0.077(10) Uani 0.075(4) 1 d PD D 3

loop_
_atom_site_aniso_label
_atom_site_aniso_U_11
_atom_site_aniso_U_22
_atom_site_aniso_U_33
_atom_site_aniso_U_23
_atom_site_aniso_U_13
_atom_site_aniso_U_12
C1 0.032(2) 0.0238(17) 0.0255(18) 0.0015(13) 0.0102(15) -0.0040(14)
C2 0.045(2) 0.0198(17) 0.033(2) 0.0010(14) 0.0104(17) -0.0037(15)
C3 0.038(2) 0.0223(17) 0.038(2) 0.0029(15) 0.0099(17) -0.0022(15)
C4 0.0284(19) 0.0201(16) 0.0305(19) 0.0006(13) 0.0065(15) 0.0016(13)
C5 0.0318(19) 0.0198(16) 0.0277(18) -0.0009(13) 0.0076(15) 0.0036(13)
C6 0.0228(17) 0.0214(15) 0.0227(16) 0.0000(12) 0.0081(13) 0.0028(12)
C7 0.0217(17) 0.0285(17) 0.0204(16) 0.0005(13) 0.0066(13) 0.0023(13)
C8 0.0231(17) 0.0260(16) 0.0192(16) 0.0008(12) 0.0069(13) 0.0008(13)
C9 0.0219(17) 0.0204(15) 0.0197(15) -0.0023(12) 0.0053(12) -0.0025(12)
C10 0.0203(16) 0.0202(15) 0.0198(16) 0.0014(12) 0.0089(12) -0.0020(12)
C11 0.0221(16) 0.0166(14) 0.0206(16) 0.0014(11) 0.0080(13) -0.0012(12)
C12 0.0265(17) 0.0200(15) 0.0163(15) -0.0004(11) 0.0064(13) 0.0001(13)
C13 0.0269(18) 0.0236(16) 0.0186(16) -0.0003(12) 0.0100(13) 0.0015(13)
C14 0.0241(17) 0.0242(16) 0.0179(15) 0.0023(12) 0.0082(13) 0.0006(13)
C15 0.0206(17) 0.0273(17) 0.0226(17) 0.0015(13) 0.0085(13) -0.0010(13)
C16 0.0229(17) 0.0298(17) 0.0176(15) 0.0018(12) 0.0090(13) -0.0014(13)
C17 0.0266(19) 0.0334(18) 0.0230(17) 0.0029(14) 0.0122(14) -0.0047(14)
C18 0.033(2) 0.0307(18) 0.0225(17) 0.0019(14) 0.0106(15) -0.0101(15)
C19 0.0306(19) 0.0252(17) 0.0232(17) 0.0036(13) 0.0092(14) -0.0032(14)
C20 0.043(2) 0.0219(17) 0.054(3) 0.0044(17) 0.018(2) -0.0060(16)
C21 0.056(3) 0.037(2) 0.061(3) 0.018(2) 0.018(2) -0.011(2)
C22 0.047(3) 0.0201(18) 0.060(3) 0.0049(17) 0.010(2) 0.0042(17)
C23 0.052(3) 0.035(2) 0.069(3) 0.009(2) 0.011(3) 0.006(2)
C24 0.0263(19) 0.0307(18) 0.0300(19) -0.0002(14) 0.0103(15) 0.0077(14)
C25 0.033(2) 0.040(2) 0.035(2) 0.0054(17) 0.0076(17) 0.0124(17)
C26 0.0221(17) 0.0278(17) 0.0257(17) 0.0004(13) 0.0085(14) -0.0014(13)
C27 0.0254(19) 0.0357(19) 0.0293(19) 0.0006(15) 0.0050(15) -0.0013(15)
C28 0.0264(18) 0.0230(16) 0.0210(16) 0.0008(12) 0.0092(14) 0.0009(13)
C29 0.0311(19) 0.0189(15) 0.0278(18) -0.0009(13) 0.0103(15) 0.0005(13)
C30 0.042(2) 0.0263(18) 0.038(2) -0.0048(15) 0.0094(18) -0.0048(16)
C31 0.0280(19) 0.0251(16) 0.0272(18) 0.0020(13) 0.0129(15) 0.0056(14)
C32 0.033(2) 0.0328(19) 0.032(2) -0.0037(15) 0.0139(16) 0.0048(15)
C33 0.029(2) 0.037(2) 0.035(2) -0.0018(16) 0.0170(16) -0.0064(16)
C34 0.028(2) 0.050(2) 0.046(2) -0.0003(19) 0.0095(18) 0.0001(18)
C35 0.041(2) 0.0288(18) 0.041(2) -0.0019(16) 0.0216(19) -0.0110(16)
C36 0.051(3) 0.041(2) 0.056(3) -0.004(2) 0.010(2) -0.019(2)
C37 0.032(2) 0.0251(17) 0.0220(17) -0.0008(13) 0.0057(14) 0.0048(14)
C38 0.030(2) 0.0328(18) 0.0229(17) -0.0004(14) 0.0095(15) 0.0096(15)
C39 0.0279(19) 0.0336(18) 0.0211(17) -0.0019(13) 0.0092(14) 0.0055(14)
C40 0.0249(18) 0.0290(17) 0.0195(16) -0.0006(13) 0.0077(13) 0.0002(14)
C41 0.0233(17) 0.0295(17) 0.0208(16) -0.0002(13) 0.0093(13) -0.0028(13)
C42 0.0239(17) 0.0236(16) 0.0180(15) -0.0019(12) 0.0075(13) -0.0010(13)
C43 0.0274(18) 0.0193(15) 0.0212(16) 0.0006(12) 0.0077(13) -0.0042(13)
C44 0.0252(17) 0.0205(15) 0.0185(15) 0.0008(12) 0.0053(13) -0.0019(13)
C45 0.0212(16) 0.0181(14) 0.0189(15) -0.0008(11) 0.0082(13) 0.0005(12)
C46 0.0180(16) 0.0197(14) 0.0196(15) 0.0002(12) 0.0082(12) -0.0012(12)
C47 0.0202(16) 0.0212(15) 0.0186(15) 0.0017(12) 0.0077(12) -0.0012(12)
C48 0.0224(18) 0.0317(18) 0.0181(16) 0.0007(13) 0.0058(13) -0.0040(14)
C49 0.0275(19) 0.0313(17) 0.0211(17) -0.0002(13) 0.0097(14) -0.0078(14)
C50 0.0269(18) 0.0254(16) 0.0224(17) 0.0021(13) 0.0068(14) -0.0070(13)
C51 0.036(2) 0.0225(17) 0.0291(19) 0.0008(13) 0.0095(16) -0.0075(14)
C52 0.038(2) 0.0205(16) 0.0290(19) 0.0009(13) 0.0090(16) -0.0026(14)
C53 0.054(3) 0.0181(17) 0.038(2) 0.0010(14) 0.0122(19) -0.0005(16)
C54 0.045(2) 0.0203(17) 0.035(2) -0.0018(14) 0.0087(17) 0.0052(15)
C55 0.032(2) 0.0231(16) 0.0247(17) -0.0013(13) 0.0061(14) 0.0043(14)
C56 0.037(2) 0.037(2) 0.036(2) 0.0018(16) 0.0189(18) 0.0143(17)
C57 0.043(3) 0.042(2) 0.046(3) 0.0052(19) 0.008(2) 0.0154(19)
C58 0.029(2) 0.043(2) 0.033(2) 0.0012(16) 0.0142(16) 0.0072(16)
C59 0.034(2) 0.057(3) 0.049(3) -0.002(2) 0.008(2) -0.007(2)
C60 0.0298(19) 0.0246(17) 0.0308(19) -0.0010(14) 0.0144(15) -0.0080(14)
C61 0.036(2) 0.035(2) 0.035(2) 0.0018(16) 0.0182(17) -0.0063(16)
C62 0.0313(19) 0.0200(15) 0.0256(17) 0.0011(13) 0.0127(15) 0.0017(13)
C63 0.047(2) 0.0249(18) 0.035(2) 0.0055(15) 0.0122(18) 0.0047(16)
C64 0.0250(18) 0.0243(16) 0.0216(16) 0.0005(12) 0.0074(14) -0.0015(13)
C65 0.0211(17) 0.0324(18) 0.0280(18) -0.0018(14) 0.0096(14) -0.0016(14)
C66 0.028(2) 0.045(2) 0.031(2) 0.0024(16) 0.0096(16) 0.0012(16)
C67 0.033(2) 0.035(2) 0.033(2) 0.0015(15) 0.0098(16) -0.0130(16)
C68 0.038(2) 0.056(3) 0.041(2) 0.002(2) 0.0068(19) -0.025(2)
C69 0.072(3) 0.0210(19) 0.060(3) -0.0018(18) 0.025(3) -0.006(2)
C70 0.132(7) 0.071(4) 0.071(4) -0.003(3) 0.015(4) -0.055(4)
C71 0.056(3) 0.0234(18) 0.046(2) -0.0004(16) 0.015(2) 0.0121(18)
C72 0.056(3) 0.037(2) 0.043(2) -0.0095(18) 0.010(2) 0.016(2)
N1 0.0263(16) 0.0218(13) 0.0254(15) 0.0029(11) 0.0089(12) -0.0042(11)
N2 0.0263(15) 0.0168(12) 0.0186(13) 0.0013(10) 0.0078(11) 0.0032(11)
N3 0.0207(14) 0.0214(13) 0.0201(13) 0.0011(10) 0.0084(11) -0.0019(11)
N4 0.0278(16) 0.0219(13) 0.0240(15) 0.0022(11) 0.0110(12) -0.0025(11)
N5 0.0260(15) 0.0216(14) 0.0238(14) -0.0033(11) 0.0088(12) 0.0008(11)
N6 0.0224(14) 0.0191(13) 0.0206(14) -0.0017(10) 0.0087(11) 0.0007(10)
N7 0.0257(15) 0.0177(12) 0.0190(13) -0.0001(10) 0.0071(11) -0.0030(11)
N8 0.0303(16) 0.0218(14) 0.0228(14) -0.0019(11) 0.0095(12) 0.0005(12)
Ni1 0.0234(3) 0.0173(3) 0.0232(3) 0.0021(2) 0.0102(2) -0.0011(2)
Ni2 0.0240(3) 0.0172(3) 0.0229(3) -0.0010(2) 0.0101(2) -0.0003(2)
B1 0.034(2) 0.037(2) 0.041(3) -0.0017(19) 0.014(2) 0.0029(19)
B2 0.040(3) 0.053(3) 0.042(3) 0.001(2) 0.019(2) 0.004(2)
F1 0.0343(16) 0.0503(17) 0.130(3) -0.0080(18) 0.0105(18) -0.0028(13)
F2 0.0585(18) 0.0563(16) 0.0424(15) 0.0000(12) 0.0069(13) 0.0100(13)
F3 0.074(2) 0.097(3) 0.0467(17) 0.0100(16) 0.0290(17) 0.0097(19)
F4 0.082(2) 0.0496(17) 0.070(2) -0.0045(14) 0.0329(18) 0.0196(16)
F5 0.0478(18) 0.0602(19) 0.082(2) 0.0122(16) 0.0061(16) 0.0055(14)
F6 0.108(4) 0.056(2) 0.259(7) -0.036(3) 0.119(4) -0.016(2)
F7 0.0480(19) 0.142(4) 0.057(2) -0.015(2) 0.0209(16) 0.005(2)
F8 0.125(4) 0.154(4) 0.0390(18) -0.002(2) 0.003(2) 0.071(3)
C73 0.034(2) 0.034(2) 0.035(2) 0.0015(17) 0.0099(18) 0.0024(17)
Cl1 0.0432(6) 0.0311(5) 0.0436(6) -0.0004(4) 0.0138(5) -0.0024(4)
Cl2 0.0491(7) 0.0322(5) 0.0381(6) -0.0009(4) 0.0166(5) 0.0015(4)
Cl3 0.0369(6) 0.0337(5) 0.0442(6) 0.0023(4) 0.0173(5) 0.0027(4)
C74 0.048(3) 0.032(2) 0.043(3) -0.0027(19) 0.014(2) -0.001(2)
Cl4 0.0764(10) 0.0547(8) 0.0489(8) 0.0174(6) 0.0276(7) 0.0297(7)
Cl5 0.0478(9) 0.0618(9) 0.1059(14) 0.0087(9) 0.0269(9) 0.0015(7)
Cl6 0.1085(15) 0.0490(8) 0.0506(8) 0.0155(6) 0.0144(8) 0.0172(8)
C76 0.050(3) 0.029(2) 0.050(4) 0.003(2) 0.011(3) -0.006(2)
Cl10 0.0822(14) 0.0657(11) 0.0575(11) -0.0178(8) 0.0347(11) -0.0451(11)
Cl11 0.1100(17) 0.0347(8) 0.0732(12) -0.0124(7) 0.0344(11) 0.0011(8)
Cl12 0.0386(10) 0.158(2) 0.1032(18) -0.0589(17) 0.0073(10) 0.0014(12)
C76A 0.050(3) 0.029(2) 0.050(4) 0.003(2) 0.011(3) -0.006(2)
Cl13 0.1100(17) 0.0347(8) 0.0732(12) -0.0124(7) 0.0344(11) 0.0011(8)
Cl14 0.0386(10) 0.158(2) 0.1032(18) -0.0589(17) 0.0073(10) 0.0014(12)
Cl15 0.0822(14) 0.0657(11) 0.0575(11) -0.0178(8) 0.0347(11) -0.0451(11)
C75 0.029(2) 0.038(2) 0.043(3) 0.006(2) 0.010(2) -0.0003(18)
Cl7 0.0388(10) 0.0357(10) 0.0787(11) 0.0025(8) 0.0047(8) 0.0023(7)
Cl8 0.0909(12) 0.0393(7) 0.0375(7) 0.0001(5) 0.0154(7) -0.0113(7)
Cl9 0.0359(7) 0.0476(10) 0.0350(7) 0.0022(7) 0.0109(5) 0.0021(7)
C75A 0.029(2) 0.038(2) 0.043(3) 0.006(2) 0.010(2) -0.0003(18)
Cl16 0.066(12) 0.053(10) 0.071(12) -0.005(8) 0.002(9) 0.014(8)
Cl17 0.019(6) 0.030(8) 0.053(9) -0.009(7) 0.018(6) -0.005(6)
Cl18 0.050(12) 0.042(14) 0.14(3) 0.049(16) 0.028(15) 0.011(11)

loop_
_atom_type_symbol
_atom_type_description
_atom_type_scat_dispersion_real
_atom_type_scat_dispersion_imag
_atom_type_scat_source
C C 0.0181 0.0091 'International Tables Vol C Tables 4.2.6.8 and 6.1.1.4'
H H 0.0000 0.0000 'International Tables Vol C Tables 4.2.6.8 and 6.1.1.4'
N N 0.0311 0.0180 'International Tables Vol C Tables 4.2.6.8 and 6.1.1.4'
Cl Cl 0.3639 0.7018 'International Tables Vol C Tables 4.2.6.8 and 6.1.1.4'
Ni Ni -3.0029 0.5091 'International Tables Vol C Tables 4.2.6.8 and 6.1.1.4'
B B 0.0090 0.0039 'International Tables Vol C Tables 4.2.6.8 and 6.1.1.4'
F F 0.0727 0.0534 'International Tables Vol C Tables 4.2.6.8 and 6.1.1.4'

loop_
_geom_angle_atom_site_label_1
_geom_angle_atom_site_label_2
_geom_angle_atom_site_label_3
_geom_angle
N1 C1 C19 109.5(3)
N1 C1 C2 108.6(3)
C19 C1 C2 141.8(3)
C3 C2 C1 106.4(3)
C3 C2 C20 126.1(3)
C1 C2 C20 127.4(4)
C2 C3 C4 107.2(3)
C2 C3 C22 128.6(4)
C4 C3 C22 124.1(4)
N1 C4 C5 120.2(3)
N1 C4 C3 109.1(3)
C5 C4 C3 130.7(3)
C6 C5 C4 124.7(3)
C6 C5 H5 117.7
C4 C5 H5 117.7
C5 C6 N2 124.0(3)
C5 C6 C7 127.5(3)
N2 C6 C7 108.5(3)
C8 C7 C6 107.3(3)
C8 C7 C24 128.0(3)
C6 C7 C24 124.6(3)
C7 C8 C9 106.0(3)
C7 C8 C26 127.2(3)
C9 C8 C26 126.2(3)
N2 C9 C8 111.4(3)
N2 C9 C10 120.8(3)
C8 C9 C10 127.7(3)
C9 C10 C11 108.8(3)
C9 C10 C46 114.8(3)
C11 C10 C46 113.0(3)
C9 C10 H10 106.5
C11 C10 H10 106.5
C46 C10 H10 106.5
N3 C11 C12 103.7(3)
N3 C11 C28 108.6(3)
C12 C11 C28 107.6(3)
N3 C11 C10 110.6(3)
C12 C11 C10 117.0(3)
C28 C11 C10 109.1(3)
C13 C12 C29 127.7(3)
C13 C12 C11 108.6(3)
C29 C12 C11 123.3(3)
C12 C13 C14 107.1(3)
C12 C13 C31 128.2(3)
C14 C13 C31 124.7(3)
N3 C14 C13 112.2(3)
N3 C14 C15 124.2(3)
C13 C14 C15 123.5(3)
C16 C15 C14 122.4(3)
C16 C15 H15 118.8
C14 C15 H15 118.8
C15 C16 N4 121.7(3)
C15 C16 C17 130.9(3)
N4 C16 C17 107.4(3)
C18 C17 C16 107.5(3)
C18 C17 C33 128.4(3)
C16 C17 C33 124.0(3)
C17 C18 C19 106.5(3)
C17 C18 C35 127.1(4)
C19 C18 C35 126.4(3)
N4 C19 C1 111.7(3)
N4 C19 C18 109.1(3)
C1 C19 C18 139.2(3)
C2 C20 C21 112.7(4)
C2 C20 H20A 109.1
C21 C20 H20A 109.1
C2 C20 H20B 109.1
C21 C20 H20B 109.1
H20A C20 H20B 107.8
C20 C21 H21A 109.5
C20 C21 H21B 109.5
H21A C21 H21B 109.5
C20 C21 H21C 109.5
H21A C21 H21C 109.5
H21B C21 H21C 109.5
C3 C22 C23 112.6(4)
C3 C22 H22A 109.1
C23 C22 H22A 109.1
C3 C22 H22B 109.1
C23 C22 H22B 109.1
H22A C22 H22B 107.8
C22 C23 H23A 109.5
C22 C23 H23B 109.5
H23A C23 H23B 109.5
C22 C23 H23C 109.5
H23A C23 H23C 109.5
H23B C23 H23C 109.5
C7 C24 C25 114.2(3)
C7 C24 H24A 108.7
C25 C24 H24A 108.7
C7 C24 H24B 108.7
C25 C24 H24B 108.7
H24A C24 H24B 107.6
C24 C25 H25A 109.5
C24 C25 H25B 109.5
H25A C25 H25B 109.5
C24 C25 H25C 109.5
H25A C25 H25C 109.5
H25B C25 H25C 109.5
C8 C26 C27 110.0(3)
C8 C26 H26A 109.7
C27 C26 H26A 109.7
C8 C26 H26B 109.7
C27 C26 H26B 109.7
H26A C26 H26B 108.2
C26 C27 H27A 109.5
C26 C27 H27B 109.5
H27A C27 H27B 109.5
C26 C27 H27C 109.5
H27A C27 H27C 109.5
H27B C27 H27C 109.5
C11 C28 H28A 109.5
C11 C28 H28B 109.5
H28A C28 H28B 109.5
C11 C28 H28C 109.5
H28A C28 H28C 109.5
H28B C28 H28C 109.5
C12 C29 C30 114.4(3)
C12 C29 H29A 108.7
C30 C29 H29A 108.7
C12 C29 H29B 108.7
C30 C29 H29B 108.7
H29A C29 H29B 107.6
C29 C30 H30A 109.5
C29 C30 H30B 109.5
H30A C30 H30B 109.5
C29 C30 H30C 109.5
H30A C30 H30C 109.5
H30B C30 H30C 109.5
C13 C31 C32 112.1(3)
C13 C31 H31A 109.2
C32 C31 H31A 109.2
C13 C31 H31B 109.2
C32 C31 H31B 109.2
H31A C31 H31B 107.9
C31 C32 H32A 109.5
C31 C32 H32B 109.5
H32A C32 H32B 109.5
C31 C32 H32C 109.5
H32A C32 H32C 109.5
H32B C32 H32C 109.5
C17 C33 C34 111.9(3)
C17 C33 H33A 109.2
C34 C33 H33A 109.2
C17 C33 H33B 109.2
C34 C33 H33B 109.2
H33A C33 H33B 107.9
C33 C34 H34A 109.5
C33 C34 H34B 109.5
H34A C34 H34B 109.5
C33 C34 H34C 109.5
H34A C34 H34C 109.5
H34B C34 H34C 109.5
C18 C35 C36 112.7(3)
C18 C35 H35A 109.1
C36 C35 H35A 109.1
C18 C35 H35B 109.1
C36 C35 H35B 109.1
H35A C35 H35B 107.8
C35 C36 H36A 109.5
C35 C36 H36B 109.5
H36A C36 H36B 109.5
C35 C36 H36C 109.5
H36A C36 H36C 109.5
H36B C36 H36C 109.5
N5 C37 C55 111.5(3)
N5 C37 C38 109.1(3)
C55 C37 C38 139.3(3)
C39 C38 C37 106.2(3)
C39 C38 C56 126.9(4)
C37 C38 C56 126.9(3)
C38 C39 C40 107.8(3)
C38 C39 C58 128.6(3)
C40 C39 C58 123.6(3)
C41 C40 N5 121.4(3)
C41 C40 C39 130.9(3)
N5 C40 C39 107.7(3)
C40 C41 C42 122.5(3)
C40 C41 H41 118.8
C42 C41 H41 118.8
N6 C42 C41 124.6(3)
N6 C42 C43 112.2(3)
C41 C42 C43 123.2(3)
C44 C43 C42 107.0(3)
C44 C43 C60 129.1(3)
C42 C43 C60 123.9(3)
C43 C44 C62 127.3(3)
C43 C44 C45 108.4(3)
C62 C44 C45 123.9(3)
N6 C45 C44 104.1(3)
N6 C45 C64 108.8(3)
C44 C45 C64 106.9(3)
N6 C45 C46 110.2(3)
C44 C45 C46 117.2(3)
C64 C45 C46 109.2(3)
C47 C46 C45 108.8(3)
C47 C46 C10 114.1(3)
C45 C46 C10 113.2(3)
C47 C46 H46 106.7
C45 C46 H46 106.7
C10 C46 H46 106.7
N7 C47 C48 110.8(3)
N7 C47 C46 121.0(3)
C48 C47 C46 128.1(3)
C49 C48 C47 106.4(3)
C49 C48 C65 127.8(3)
C47 C48 C65 125.4(3)
C48 C49 C50 107.2(3)
C48 C49 C67 128.4(4)
C50 C49 C67 124.5(3)
C51 C50 N7 123.4(3)
C51 C50 C49 128.1(3)
N7 C50 C49 108.3(3)
C50 C51 C52 124.7(3)
C50 C51 H51 117.7
C52 C51 H51 117.7
N8 C52 C51 120.1(3)
N8 C52 C53 108.6(3)
C51 C52 C53 131.3(4)
C54 C53 C52 107.4(3)
C54 C53 C69 127.6(4)
C52 C53 C69 124.9(4)
C53 C54 C55 106.1(3)
C53 C54 C71 125.3(4)
C55 C54 C71 128.3(4)
N8 C55 C37 109.9(3)
N8 C55 C54 109.1(3)
C37 C55 C54 141.0(4)
C38 C56 C57 112.2(3)
C38 C56 H56A 109.2
C57 C56 H56A 109.2
C38 C56 H56B 109.2
C57 C56 H56B 109.2
H56A C56 H56B 107.9
C56 C57 H57A 109.5
C56 C57 H57B 109.5
H57A C57 H57B 109.5
C56 C57 H57C 109.5
H57A C57 H57C 109.5
H57B C57 H57C 109.5
C39 C58 C59 111.7(3)
C39 C58 H58A 109.3
C59 C58 H58A 109.3
C39 C58 H58B 109.3
C59 C58 H58B 109.3
H58A C58 H58B 107.9
C58 C59 H59A 109.5
C58 C59 H59B 109.5
H59A C59 H59B 109.5
C58 C59 H59C 109.5
H59A C59 H59C 109.5
H59B C59 H59C 109.5
C43 C60 C61 112.2(3)
C43 C60 H60A 109.2
C61 C60 H60A 109.2
C43 C60 H60B 109.2
C61 C60 H60B 109.2
H60A C60 H60B 107.9
C60 C61 H61A 109.5
C60 C61 H61B 109.5
H61A C61 H61B 109.5
C60 C61 H61C 109.5
H61A C61 H61C 109.5
H61B C61 H61C 109.5
C44 C62 C63 114.0(3)
C44 C62 H62A 108.8
C63 C62 H62A 108.8
C44 C62 H62B 108.8
C63 C62 H62B 108.8
H62A C62 H62B 107.7
C62 C63 H63A 109.5
C62 C63 H63B 109.5
H63A C63 H63B 109.5
C62 C63 H63C 109.5
H63A C63 H63C 109.5
H63B C63 H63C 109.5
C45 C64 H64A 109.5
C45 C64 H64B 109.5
H64A C64 H64B 109.5
C45 C64 H64C 109.5
H64A C64 H64C 109.5
H64B C64 H64C 109.5
C48 C65 C66 111.3(3)
C48 C65 H65A 109.4
C66 C65 H65A 109.4
C48 C65 H65B 109.4
C66 C65 H65B 109.4
H65A C65 H65B 108.0
C65 C66 H66A 109.5
C65 C66 H66B 109.5
H66A C66 H66B 109.5
C65 C66 H66C 109.5
H66A C66 H66C 109.5
H66B C66 H66C 109.5
C49 C67 C68 114.4(3)
C49 C67 H67A 108.7
C68 C67 H67A 108.7
C49 C67 H67B 108.7
C68 C67 H67B 108.7
H67A C67 H67B 107.6
C67 C68 H68A 109.5
C67 C68 H68B 109.5
H68A C68 H68B 109.5
C67 C68 H68C 109.5
H68A C68 H68C 109.5
H68B C68 H68C 109.5
C70 C69 C53 113.5(4)
C70 C69 H69A 108.9
C53 C69 H69A 108.9
C70 C69 H69B 108.9
C53 C69 H69B 108.9
H69A C69 H69B 107.7
C69 C70 H70A 109.5
C69 C70 H70B 109.5
H70A C70 H70B 109.5
C69 C70 H70C 109.5
H70A C70 H70C 109.5
H70B C70 H70C 109.5
C54 C71 C72 110.8(3)
C54 C71 H71A 109.5
C72 C71 H71A 109.5
C54 C71 H71B 109.5
C72 C71 H71B 109.5
H71A C71 H71B 108.1
C71 C72 H72A 109.5
C71 C72 H72B 109.5
H72A C72 H72B 109.5
C71 C72 H72C 109.5
H72A C72 H72C 109.5
H72B C72 H72C 109.5
C4 N1 C1 108.7(3)
C4 N1 Ni1 132.1(2)
C1 N1 Ni1 119.1(2)
C9 N2 C6 106.3(3)
C9 N2 Ni1 127.8(2)
C6 N2 Ni1 125.7(2)
C14 N3 C11 107.8(3)
C14 N3 Ni1 127.8(2)
C11 N3 Ni1 124.3(2)
C19 N4 C16 109.4(3)
C19 N4 Ni1 118.8(2)
C16 N4 Ni1 131.6(2)
C37 N5 C40 109.3(3)
C37 N5 Ni2 118.9(2)
C40 N5 Ni2 131.5(2)
C42 N6 C45 107.6(3)
C42 N6 Ni2 127.8(2)
C45 N6 Ni2 124.5(2)
C47 N7 C50 106.6(3)
C47 N7 Ni2 127.1(2)
C50 N7 Ni2 126.2(2)
C52 N8 C55 108.8(3)
C52 N8 Ni2 132.6(3)
C55 N8 Ni2 118.6(2)
N4 Ni1 N1 80.83(13)
N4 Ni1 N3 91.55(12)
N1 Ni1 N3 171.06(13)
N4 Ni1 N2 172.93(12)
N1 Ni1 N2 92.40(12)
N3 Ni1 N2 95.36(12)
N5 Ni2 N8 81.00(13)
N5 Ni2 N6 91.47(12)
N8 Ni2 N6 171.71(13)
N5 Ni2 N7 172.84(12)
N8 Ni2 N7 92.02(13)
N6 Ni2 N7 95.59(12)
F1 B1 F4 110.9(4)
F1 B1 F2 110.6(4)
F4 B1 F2 110.7(4)
F1 B1 F3 108.6(4)
F4 B1 F3 108.0(4)
F2 B1 F3 108.0(4)
F8 B2 F5 110.4(5)
F8 B2 F6 113.5(5)
F5 B2 F6 107.3(5)
F8 B2 F7 108.8(5)
F5 B2 F7 111.4(4)
F6 B2 F7 105.4(5)
Cl3 C73 Cl2 110.6(2)
Cl3 C73 Cl1 110.5(2)
Cl2 C73 Cl1 110.0(2)
Cl3 C73 H73 108.6
Cl2 C73 H73 108.6
Cl1 C73 H73 108.6
Cl6 C74 Cl4 110.9(3)
Cl6 C74 Cl5 110.3(3)
Cl4 C74 Cl5 111.7(3)
Cl6 C74 H74 107.9
Cl4 C74 H74 107.9
Cl5 C74 H74 107.9
Cl12 C76 Cl11 110.4(4)
Cl12 C76 Cl10 109.0(3)
Cl11 C76 Cl10 109.8(3)
Cl12 C76 H76 109.2
Cl11 C76 H76 109.2
Cl10 C76 H76 109.2
Cl15 C76A Cl14 106.6(17)
Cl15 C76A Cl13 110.4(17)
Cl14 C76A Cl13 110.2(17)
Cl15 C76A H76A 109.9
Cl14 C76A H76A 109.9
Cl13 C76A H76A 109.9
Cl7 C75 Cl8 109.8(3)
Cl7 C75 Cl9 111.1(3)
Cl8 C75 Cl9 108.5(3)
Cl7 C75 H75 109.1
Cl8 C75 H75 109.1
Cl9 C75 H75 109.1
Cl16 C75A Cl18 107.1(18)
Cl16 C75A Cl17 110.9(17)
Cl18 C75A Cl17 112.7(18)
Cl16 C75A H75A 108.7
Cl18 C75A H75A 108.7
Cl17 C75A H75A 108.7

loop_
_geom_bond_atom_site_label_1
_geom_bond_atom_site_label_2
_geom_bond_distance
C1 N1 1.369(4)
C1 C19 1.425(5)
C1 C2 1.440(5)
C2 C3 1.384(6)
C2 C20 1.511(5)
C3 C4 1.430(5)
C3 C22 1.499(5)
C4 N1 1.355(5)
C4 C5 1.410(5)
C5 C6 1.372(5)
C5 H5 0.9500
C6 N2 1.412(4)
C6 C7 1.448(5)
C7 C8 1.372(5)
C7 C24 1.506(5)
C8 C9 1.446(5)
C8 C26 1.503(5)
C9 N2 1.342(4)
C9 C10 1.504(4)
C10 C11 1.565(4)
C10 C46 1.586(4)
C10 H10 1.0000
C11 N3 1.482(4)
C11 C12 1.508(4)
C11 C28 1.542(5)
C12 C13 1.357(5)
C12 C29 1.499(4)
C13 C14 1.451(5)
C13 C31 1.493(5)
C14 N3 1.320(4)
C14 C15 1.454(5)
C15 C16 1.351(5)
C15 H15 0.9500
C16 N4 1.368(5)
C16 C17 1.478(5)
C17 C18 1.362(5)
C17 C33 1.492(5)
C18 C19 1.462(5)
C18 C35 1.502(5)
C19 N4 1.356(4)
C20 C21 1.525(7)
C20 H20A 0.9900
C20 H20B 0.9900
C21 H21A 0.9800
C21 H21B 0.9800
C21 H21C 0.9800
C22 C23 1.507(7)
C22 H22A 0.9900
C22 H22B 0.9900
C23 H23A 0.9800
C23 H23B 0.9800
C23 H23C 0.9800
C24 C25 1.532(5)
C24 H24A 0.9900
C24 H24B 0.9900
C25 H25A 0.9800
C25 H25B 0.9800
C25 H25C 0.9800
C26 C27 1.543(5)
C26 H26A 0.9900
C26 H26B 0.9900
C27 H27A 0.9800
C27 H27B 0.9800
C27 H27C 0.9800
C28 H28A 0.9800
C28 H28B 0.9800
C28 H28C 0.9800
C29 C30 1.534(5)
C29 H29A 0.9900
C29 H29B 0.9900
C30 H30A 0.9800
C30 H30B 0.9800
C30 H30C 0.9800
C31 C32 1.537(5)
C31 H31A 0.9900
C31 H31B 0.9900
C32 H32A 0.9800
C32 H32B 0.9800
C32 H32C 0.9800
C33 C34 1.528(6)
C33 H33A 0.9900
C33 H33B 0.9900
C34 H34A 0.9800
C34 H34B 0.9800
C34 H34C 0.9800
C35 C36 1.528(6)
C35 H35A 0.9900
C35 H35B 0.9900
C36 H36A 0.9800
C36 H36B 0.9800
C36 H36C 0.9800
C37 N5 1.349(4)
C37 C55 1.426(5)
C37 C38 1.472(5)
C38 C39 1.361(5)
C38 C56 1.498(5)
C39 C40 1.469(5)
C39 C58 1.499(5)
C40 C41 1.354(5)
C40 N5 1.372(5)
C41 C42 1.450(5)
C41 H41 0.9500
C42 N6 1.322(4)
C42 C43 1.461(4)
C43 C44 1.349(5)
C43 C60 1.500(5)
C44 C62 1.500(4)
C44 C45 1.511(4)
C45 N6 1.475(4)
C45 C64 1.545(5)
C45 C46 1.567(4)
C46 C47 1.500(4)
C46 H46 1.0000
C47 N7 1.341(4)
C47 C48 1.452(5)
C48 C49 1.362(5)
C48 C65 1.503(5)
C49 C50 1.456(5)
C49 C67 1.508(5)
C50 C51 1.375(5)
C50 N7 1.408(4)
C51 C52 1.411(6)
C51 H51 0.9500
C52 N8 1.347(5)
C52 C53 1.443(5)
C53 C54 1.386(6)
C53 C69 1.504(6)
C54 C55 1.434(5)
C54 C71 1.498(5)
C55 N8 1.377(5)
C56 C57 1.527(6)
C56 H56A 0.9900
C56 H56B 0.9900
C57 H57A 0.9800
C57 H57B 0.9800
C57 H57C 0.9800
C58 C59 1.526(6)
C58 H58A 0.9900
C58 H58B 0.9900
C59 H59A 0.9800
C59 H59B 0.9800
C59 H59C 0.9800
C60 C61 1.537(5)
C60 H60A 0.9900
C60 H60B 0.9900
C61 H61A 0.9800
C61 H61B 0.9800
C61 H61C 0.9800
C62 C63 1.535(5)
C62 H62A 0.9900
C62 H62B 0.9900
C63 H63A 0.9800
C63 H63B 0.9800
C63 H63C 0.9800
C64 H64A 0.9800
C64 H64B 0.9800
C64 H64C 0.9800
C65 C66 1.535(5)
C65 H65A 0.9900
C65 H65B 0.9900
C66 H66A 0.9800
C66 H66B 0.9800
C66 H66C 0.9800
C67 C68 1.536(6)
C67 H67A 0.9900
C67 H67B 0.9900
C68 H68A 0.9800
C68 H68B 0.9800
C68 H68C 0.9800
C69 C70 1.480(8)
C69 H69A 0.9900
C69 H69B 0.9900
C70 H70A 0.9800
C70 H70B 0.9800
C70 H70C 0.9800
C71 C72 1.540(6)
C71 H71A 0.9900
C71 H71B 0.9900
C72 H72A 0.9800
C72 H72B 0.9800
C72 H72C 0.9800
N1 Ni1 1.846(3)
N2 Ni1 1.873(3)
N3 Ni1 1.868(3)
N4 Ni1 1.832(3)
N5 Ni2 1.840(3)
N6 Ni2 1.868(3)
N7 Ni2 1.872(3)
N8 Ni2 1.842(3)
B1 F1 1.376(6)
B1 F4 1.380(5)
B1 F2 1.389(6)
B1 F3 1.390(6)
B2 F8 1.346(7)
B2 F5 1.368(6)
B2 F6 1.373(7)
B2 F7 1.382(6)
C73 Cl3 1.751(4)
C73 Cl2 1.760(4)
C73 Cl1 1.792(4)
C73 H73 1.0000
C74 Cl6 1.748(5)
C74 Cl4 1.754(5)
C74 Cl5 1.764(5)
C74 H74 1.0000
C76 Cl12 1.725(7)
C76 Cl11 1.741(6)
C76 Cl10 1.756(6)
C76 H76 1.0000
C76A Cl15 1.72(2)
C76A Cl14 1.74(2)
C76A Cl13 1.76(2)
C76A H76A 1.0000
C75 Cl7 1.748(5)
C75 Cl8 1.770(5)
C75 Cl9 1.777(5)
C75 H75 1.0000
C75A Cl16 1.73(2)
C75A Cl18 1.77(2)
C75A Cl17 1.78(2)
C75A H75A 1.0000

loop_
_geom_torsion_atom_site_label_1
_geom_torsion_atom_site_label_2
_geom_torsion_atom_site_label_3
_geom_torsion_atom_site_label_4
_geom_torsion
N1 C1 C2 C3 -1.2(4)
C19 C1 C2 C3 -177.7(5)
N1 C1 C2 C20 175.6(4)
C19 C1 C2 C20 -1.0(8)
C1 C2 C3 C4 1.3(4)
C20 C2 C3 C4 -175.5(4)
C1 C2 C3 C22 177.1(4)
C20 C2 C3 C22 0.3(7)
C2 C3 C4 N1 -1.0(4)
C22 C3 C4 N1 -177.0(4)
C2 C3 C4 C5 178.1(4)
C22 C3 C4 C5 2.1(7)
N1 C4 C5 C6 0.4(6)
C3 C4 C5 C6 -178.6(4)
C4 C5 C6 N2 -5.8(6)
C4 C5 C6 C7 178.2(3)
C5 C6 C7 C8 176.7(4)
N2 C6 C7 C8 0.2(4)
C5 C6 C7 C24 -3.1(6)
N2 C6 C7 C24 -179.6(3)
C6 C7 C8 C9 -4.2(4)
C24 C7 C8 C9 175.6(3)
C6 C7 C8 C26 167.2(3)
C24 C7 C8 C26 -13.0(6)
C7 C8 C9 N2 7.2(4)
C26 C8 C9 N2 -164.3(3)
C7 C8 C9 C10 -170.3(3)
C26 C8 C9 C10 18.2(5)
N2 C9 C10 C11 52.8(4)
C8 C9 C10 C11 -129.9(3)
N2 C9 C10 C46 -75.0(4)
C8 C9 C10 C46 102.3(4)
C9 C10 C11 N3 -65.6(3)
C46 C10 C11 N3 63.2(3)
C9 C10 C11 C12 176.1(3)
C46 C10 C11 C12 -55.1(4)
C9 C10 C11 C28 53.7(3)
C46 C10 C11 C28 -177.5(2)
N3 C11 C12 C13 7.9(3)
C28 C11 C12 C13 -107.0(3)
C10 C11 C12 C13 129.8(3)
N3 C11 C12 C29 -179.5(3)
C28 C11 C12 C29 65.6(4)
C10 C11 C12 C29 -57.5(4)
C29 C12 C13 C14 -177.8(3)
C11 C12 C13 C14 -5.6(4)
C29 C12 C13 C31 0.6(6)
C11 C12 C13 C31 172.8(3)
C12 C13 C14 N3 0.9(4)
C31 C13 C14 N3 -177.6(3)
C12 C13 C14 C15 -179.8(3)
C31 C13 C14 C15 1.7(5)
N3 C14 C15 C16 -0.6(5)
C13 C14 C15 C16 -179.8(3)
C14 C15 C16 N4 -1.4(5)
C14 C15 C16 C17 178.9(3)
C15 C16 C17 C18 179.6(4)
N4 C16 C17 C18 -0.1(4)
C15 C16 C17 C33 1.7(6)
N4 C16 C17 C33 -178.0(3)
C16 C17 C18 C19 -0.4(4)
C33 C17 C18 C19 177.4(4)
C16 C17 C18 C35 -178.7(4)
C33 C17 C18 C35 -1.0(6)
N1 C1 C19 N4 -2.4(4)
C2 C1 C19 N4 174.2(5)
N1 C1 C19 C18 177.3(4)
C2 C1 C19 C18 -6.2(9)
C17 C18 C19 N4 0.8(4)
C35 C18 C19 N4 179.1(3)
C17 C18 C19 C1 -178.8(4)
C35 C18 C19 C1 -0.5(7)
C3 C2 C20 C21 93.1(5)
C1 C2 C20 C21 -83.0(5)
C2 C3 C22 C23 -98.8(5)
C4 C3 C22 C23 76.3(6)
C8 C7 C24 C25 108.4(4)
C6 C7 C24 C25 -71.8(5)
C7 C8 C26 C27 -78.9(4)
C9 C8 C26 C27 90.8(4)
C13 C12 C29 C30 71.7(5)
C11 C12 C29 C30 -99.4(4)
C12 C13 C31 C32 -101.3(4)
C14 C13 C31 C32 76.9(4)
C18 C17 C33 C34 -95.7(5)
C16 C17 C33 C34 81.8(5)
C17 C18 C35 C36 92.5(5)
C19 C18 C35 C36 -85.6(5)
N5 C37 C38 C39 0.7(4)
C55 C37 C38 C39 -177.9(4)
N5 C37 C38 C56 177.6(3)
C55 C37 C38 C56 -1.0(7)
C37 C38 C39 C40 0.0(4)
C56 C38 C39 C40 -176.9(4)
C37 C38 C39 C58 176.4(4)
C56 C38 C39 C58 -0.6(6)
C38 C39 C40 C41 178.4(4)
C58 C39 C40 C41 1.9(6)
C38 C39 C40 N5 -0.7(4)
C58 C39 C40 N5 -177.3(3)
N5 C40 C41 C42 -0.3(5)
C39 C40 C41 C42 -179.4(3)
C40 C41 C42 N6 -1.2(5)
C40 C41 C42 C43 178.9(3)
N6 C42 C43 C44 0.9(4)
C41 C42 C43 C44 -179.2(3)
N6 C42 C43 C60 -178.1(3)
C41 C42 C43 C60 1.8(5)
C42 C43 C44 C62 -178.3(3)
C60 C43 C44 C62 0.5(6)
C42 C43 C44 C45 -5.5(4)
C60 C43 C44 C45 173.4(3)
C43 C44 C45 N6 7.9(3)
C62 C44 C45 N6 -179.0(3)
C43 C44 C45 C64 -107.2(3)
C62 C44 C45 C64 65.9(4)
C43 C44 C45 C46 129.9(3)
C62 C44 C45 C46 -57.0(4)
N6 C45 C46 C47 -65.7(3)
C44 C45 C46 C47 175.4(3)
C64 C45 C46 C47 53.7(3)
N6 C45 C46 C10 62.2(3)
C44 C45 C46 C10 -56.6(4)
C64 C45 C46 C10 -178.3(2)
C9 C10 C46 C47 40.5(4)
C11 C10 C46 C47 -85.1(3)
C9 C10 C46 C45 -84.7(3)
C11 C10 C46 C45 149.7(3)
C45 C46 C47 N7 54.0(4)
C10 C46 C47 N7 -73.5(4)
C45 C46 C47 C48 -129.9(3)
C10 C46 C47 C48 102.6(4)
N7 C47 C48 C49 7.9(4)
C46 C47 C48 C49 -168.5(3)
N7 C47 C48 C65 -165.5(3)
C46 C47 C48 C65 18.1(5)
C47 C48 C49 C50 -4.4(4)
C65 C48 C49 C50 168.8(3)
C47 C48 C49 C67 175.2(4)
C65 C48 C49 C67 -11.6(6)
C48 C49 C50 C51 175.0(4)
C67 C49 C50 C51 -4.6(6)
C48 C49 C50 N7 -0.1(4)
C67 C49 C50 N7 -179.7(3)
N7 C50 C51 C52 -5.8(6)
C49 C50 C51 C52 179.7(4)
C50 C51 C52 N8 -1.0(6)
C50 C51 C52 C53 -179.6(4)
N8 C52 C53 C54 -1.7(5)
C51 C52 C53 C54 177.1(4)
N8 C52 C53 C69 179.5(4)
C51 C52 C53 C69 -1.8(7)
C52 C53 C54 C55 1.4(4)
C69 C53 C54 C55 -179.7(4)
C52 C53 C54 C71 -172.5(4)
C69 C53 C54 C71 6.3(7)
N5 C37 C55 N8 -3.0(4)
C38 C37 C55 N8 175.5(4)
N5 C37 C55 C54 176.6(5)
C38 C37 C55 C54 -4.9(9)
C53 C54 C55 N8 -0.8(4)
C71 C54 C55 N8 172.9(4)
C53 C54 C55 C37 179.7(5)
C71 C54 C55 C37 -6.7(8)
C39 C38 C56 C57 93.1(5)
C37 C38 C56 C57 -83.2(5)
C38 C39 C58 C59 -95.0(5)
C40 C39 C58 C59 80.8(5)
C44 C43 C60 C61 -101.2(4)
C42 C43 C60 C61 77.5(4)
C43 C44 C62 C63 74.0(5)
C45 C44 C62 C63 -97.8(4)
C49 C48 C65 C66 -84.2(4)
C47 C48 C65 C66 87.8(4)
C48 C49 C67 C68 106.3(5)
C50 C49 C67 C68 -74.1(5)
C54 C53 C69 C70 -91.6(7)
C52 C53 C69 C70 87.1(6)
C53 C54 C71 C72 94.6(5)
C55 C54 C71 C72 -78.0(6)
C5 C4 N1 C1 -179.0(3)
C3 C4 N1 C1 0.3(4)
C5 C4 N1 Ni1 -2.0(5)
C3 C4 N1 Ni1 177.2(3)
C19 C1 N1 C4 178.3(3)
C2 C1 N1 C4 0.6(4)
C19 C1 N1 Ni1 0.9(4)
C2 C1 N1 Ni1 -176.9(2)
C8 C9 N2 C6 -7.0(4)
C10 C9 N2 C6 170.7(3)
C8 C9 N2 Ni1 168.2(2)
C10 C9 N2 Ni1 -14.1(4)
C5 C6 N2 C9 -172.4(3)
C7 C6 N2 C9 4.3(4)
C5 C6 N2 Ni1 12.2(5)
C7 C6 N2 Ni1 -171.2(2)
C13 C14 N3 C11 4.2(4)
C15 C14 N3 C11 -175.0(3)
C13 C14 N3 Ni1 -173.1(2)
C15 C14 N3 Ni1 7.7(5)
C12 C11 N3 C14 -7.2(3)
C28 C11 N3 C14 107.0(3)
C10 C11 N3 C14 -133.4(3)
C12 C11 N3 Ni1 170.2(2)
C28 C11 N3 Ni1 -75.6(3)
C10 C11 N3 Ni1 44.0(3)
C1 C19 N4 C16 178.9(3)
C18 C19 N4 C16 -0.9(4)
C1 C19 N4 Ni1 3.1(4)
C18 C19 N4 Ni1 -176.7(2)
C15 C16 N4 C19 -179.2(3)
C17 C16 N4 C19 0.6(4)
C15 C16 N4 Ni1 -4.0(5)
C17 C16 N4 Ni1 175.7(3)
C55 C37 N5 C40 177.8(3)
C38 C37 N5 C40 -1.2(4)
C55 C37 N5 Ni2 3.9(4)
C38 C37 N5 Ni2 -175.1(2)
C41 C40 N5 C37 -178.1(3)
C39 C40 N5 C37 1.2(4)
C41 C40 N5 Ni2 -5.2(5)
C39 C40 N5 Ni2 174.1(2)
C41 C42 N6 C45 -175.7(3)
C43 C42 N6 C45 4.2(4)
C41 C42 N6 Ni2 7.8(5)
C43 C42 N6 Ni2 -172.3(2)
C44 C45 N6 C42 -7.2(3)
C64 C45 N6 C42 106.5(3)
C46 C45 N6 C42 -133.8(3)
C44 C45 N6 Ni2 169.5(2)
C64 C45 N6 Ni2 -76.8(3)
C46 C45 N6 Ni2 42.9(3)
C48 C47 N7 C50 -7.9(4)
C46 C47 N7 C50 168.9(3)
C48 C47 N7 Ni2 168.7(2)
C46 C47 N7 Ni2 -14.6(4)
C51 C50 N7 C47 -170.5(3)
C49 C50 N7 C47 5.0(4)
C51 C50 N7 Ni2 12.9(5)
C49 C50 N7 Ni2 -171.6(2)
C51 C52 N8 C55 -177.7(3)
C53 C52 N8 C55 1.2(4)
C51 C52 N8 Ni2 0.3(6)
C53 C52 N8 Ni2 179.2(3)
C37 C55 N8 C52 179.4(3)
C54 C55 N8 C52 -0.3(4)
C37 C55 N8 Ni2 1.1(4)
C54 C55 N8 Ni2 -178.6(2)
C19 N4 Ni1 N1 -2.1(3)
C16 N4 Ni1 N1 -176.8(3)
C19 N4 Ni1 N3 -177.4(3)
C16 N4 Ni1 N3 7.9(3)
C4 N1 Ni1 N4 -176.2(4)
C1 N1 Ni1 N4 0.6(3)
C4 N1 Ni1 N2 5.9(3)
C1 N1 Ni1 N2 -177.4(3)
C14 N3 Ni1 N4 -9.4(3)
C11 N3 Ni1 N4 173.7(3)
C14 N3 Ni1 N2 169.1(3)
C11 N3 Ni1 N2 -7.8(3)
C9 N2 Ni1 N1 175.2(3)
C6 N2 Ni1 N1 -10.4(3)
C9 N2 Ni1 N3 -9.2(3)
C6 N2 Ni1 N3 165.2(3)
C37 N5 Ni2 N8 -2.7(3)
C40 N5 Ni2 N8 -175.0(3)
C37 N5 Ni2 N6 -179.2(3)
C40 N5 Ni2 N6 8.5(3)
C52 N8 Ni2 N5 -177.1(4)
C55 N8 Ni2 N5 0.7(3)
C52 N8 Ni2 N7 4.5(4)
C55 N8 Ni2 N7 -177.7(3)
C42 N6 Ni2 N5 -9.5(3)
C45 N6 Ni2 N5 174.5(3)
C42 N6 Ni2 N7 169.3(3)
C45 N6 Ni2 N7 -6.7(3)
C47 N7 Ni2 N8 173.5(3)
C50 N7 Ni2 N8 -10.5(3)
C47 N7 Ni2 N6 -9.8(3)
C50 N7 Ni2 N6 166.2(3)
